data_2223166
loop_
_publ_author_name
'Ogawa, Takahiko'
'Kajita, Yuji'
'Masuda, Hideki'

_publ_section_title
;
 Tetrachlorido[(diphenylphosphino)diphenylphosphine
 oxide-\k<i>O</i>]zirconium(IV) benzene monosolvate
;
_journal_coeditor_code NG2624
_journal_issue 9
_journal_name_full 'Acta Crystallographica Section E'
_journal_page_first m1129
_journal_paper_doi 10.1107/S1600536809031882
_journal_volume 65
_journal_year 2009
_chemical_formula_iupac '[Zr Cl4 (C24 H20 O P2)2], C6 H6'
_chemical_formula_moiety 'C48 H40 Cl4 O2 P4 Zr, C6 H6'
_chemical_formula_sum 'C54 H46 Cl4 O2 P4 Zr'
_chemical_formula_weight 1083.81
_chemical_name_systematic
;
Tetrachlorido[(diphenylphosphino)diphenylphosphine
oxide-\k<i>O</i>]zirconium(IV) benzene monosolvate
;
_space_group_IT_number 2
_symmetry_cell_setting triclinic
_symmetry_space_group_name_Hall '-P 1'
_symmetry_space_group_name_H-M 'P -1'
_cell_angle_alpha 79.027(13)
_cell_angle_beta 87.269(13)
_cell_angle_gamma 73.096(11)
_cell_formula_units_Z 1
_cell_length_a 9.6073(3)
_cell_length_b 10.1521(4)
_cell_length_c 14.0204(10)
_cell_measurement_reflns_used 3589
_cell_measurement_temperature 173.1
_cell_measurement_theta_max 27.5
_cell_measurement_theta_min 3.2
_cell_volume 1284.42(15)
_computing_cell_refinement 'CrystalClear (Rigaku, 2007)'
_computing_data_collection 'CrystalClear (Rigaku, 2007)'
_computing_data_reduction 'CrystalStructure (Rigaku, 2007)'
_computing_molecular_graphics 'ORTEP-3 (Farrugia, 1997)'
_computing_publication_material 'CrystalStructure (Rigaku, 2007)'
_computing_structure_refinement 'SHELXL97 (Sheldrick, 2008)'
_computing_structure_solution 'SIR92 (Altomare <i>et al.</i>,  1994)'
_diffrn_ambient_temperature 173
_diffrn_detector_area_resol_mean 7.31
_diffrn_measured_fraction_theta_full 0.953
_diffrn_measured_fraction_theta_max 0.953
_diffrn_measurement_device_type 'Rigaku Mercury'
_diffrn_measurement_method '\w scans'
_diffrn_radiation_type 'Mo K\a'
_diffrn_radiation_wavelength 0.71070
_diffrn_reflns_av_R_equivalents 0.031
_diffrn_reflns_limit_h_max 12
_diffrn_reflns_limit_h_min -12
_diffrn_reflns_limit_k_max 13
_diffrn_reflns_limit_k_min -11
_diffrn_reflns_limit_l_max 18
_diffrn_reflns_limit_l_min -13
_diffrn_reflns_number 10324
_diffrn_reflns_theta_full 27.54
_diffrn_reflns_theta_max 27.54
_exptl_absorpt_coefficient_mu 0.586
_exptl_absorpt_correction_T_max 0.927
_exptl_absorpt_correction_T_min 0.900
_exptl_absorpt_correction_type multi-scan
_exptl_absorpt_process_details '(Jacobson, 1998)'
_exptl_crystal_colour colorless
_exptl_crystal_density_diffrn 1.401
_exptl_crystal_density_method 'not measured'
_exptl_crystal_description chip
_exptl_crystal_F_000 554.00
_exptl_crystal_size_max 0.30
_exptl_crystal_size_mid 0.15
_exptl_crystal_size_min 0.13
_refine_diff_density_max 1.04
_refine_diff_density_min -0.81
_refine_ls_extinction_method none
_refine_ls_goodness_of_fit_ref 1.016
_refine_ls_hydrogen_treatment constr
_refine_ls_number_parameters 296
_refine_ls_number_reflns 5669
_refine_ls_number_restraints 0
_refine_ls_R_factor_gt 0.0451
_refine_ls_shift/su_max 0.0000
_refine_ls_structure_factor_coef Fsqd
_refine_ls_weighting_details 'w = 1/[\s^2^(Fo^2^)+(0.1P)^2^] where P=(Fo^2^+2Fc^2^)/3'
_refine_ls_weighting_scheme calc
_refine_ls_wR_factor_ref 0.1508
_reflns_number_gt 4497
_reflns_number_total 5669
_reflns_threshold_expression F^2^>2\s(F^2^)
_cod_data_source_file ng2624.cif
_cod_data_source_block I
_cod_depositor_comments
;
The following automatic conversions were performed:
'_exptl_absorpt_correction_type' value 'Multi-scan' changed to
'multi-scan' according to
'/home/saulius/struct/CIF-dictionaries/cif_core.dic' dictionary named
'cif_core.dic' version 2.4.1 from 2010-06-29.

Automatic conversion script
Id: cif_fix_enum 1527 2010-12-29 10:47:43Z saulius 

The following automatic conversions were performed:

'_exptl_absorpt_correction_type' value 'Multi-scan' changed to
'multi-scan' according to
/home/saulius/struct/CIF-dictionaries/cif_core.dic dictionary named
'cif_core.dic' version 2.4.1 from 2010-06-29.

Automatic conversion script
Id: cif_fix_values 1715 2011-07-08 13:25:40Z adriana 
;
_cod_original_cell_volume 1284.42(11)
_cod_database_code 2223166
_cod_database_fobs_code 2223166

loop_
_symmetry_equiv_pos_site_id
_symmetry_equiv_pos_as_xyz
1 +X,+Y,+Z
2 -X,-Y,-Z

loop_
_atom_site_type_symbol
_atom_site_label
_atom_site_fract_x
_atom_site_fract_y
_atom_site_fract_z
_atom_site_U_iso_or_equiv
_atom_site_adp_type
_atom_site_calc_flag
_atom_site_refinement_flags
_atom_site_occupancy
_atom_site_disorder_assembly
_atom_site_disorder_group
Zr Zr1 1 0 1 0.01849(13) Uani d S 1.00 . .
Cl Cl1 1.14353(9) 0.14927(8) 1.03401(6) 0.0305(2) Uani d . 1.00 . .
Cl Cl2 0.79704(8) 0.12426(8) 1.09344(6) 0.02711(18) Uani d . 1.00 . .
P P1 0.79655(8) 0.24267(8) 0.80566(5) 0.01964(17) Uani d . 1.00 . .
P P2 0.87015(9) 0.33171(9) 0.66302(6) 0.0249(2) Uani d . 1.00 . .
O O1 0.9163(2) 0.1442(2) 0.87498(15) 0.0212(4) Uani d . 1.00 . .
C C1 0.6603(3) 0.1623(3) 0.7861(2) 0.0239(6) Uani d . 1.00 . .
C C2 0.6455(4) 0.1237(4) 0.6987(2) 0.0404(9) Uani d . 1.00 . .
C C3 0.5388(4) 0.0607(5) 0.6859(3) 0.0509(11) Uani d . 1.00 . .
C C4 0.4473(4) 0.0343(4) 0.7626(2) 0.0377(8) Uani d . 1.00 . .
C C5 0.4620(3) 0.0716(3) 0.8512(2) 0.0346(7) Uani d . 1.00 . .
C C6 0.5688(3) 0.1353(3) 0.8631(2) 0.0301(7) Uani d . 1.00 . .
C C7 0.7107(3) 0.3971(3) 0.8540(2) 0.0245(6) Uani d . 1.00 . .
C C8 0.5776(3) 0.4851(3) 0.8158(2) 0.0339(7) Uani d . 1.00 . .
C C9 0.5195(4) 0.6137(4) 0.8442(3) 0.0471(10) Uani d . 1.00 . .
C C10 0.5940(4) 0.6522(4) 0.9110(3) 0.0482(10) Uani d . 1.00 . .
C C11 0.7256(4) 0.5653(3) 0.9496(2) 0.0401(9) Uani d . 1.00 . .
C C12 0.7856(3) 0.4366(3) 0.9215(2) 0.0288(7) Uani d . 1.00 . .
C C13 0.9801(3) 0.4239(3) 0.7122(2) 0.0284(7) Uani d . 1.00 . .
C C14 0.9168(4) 0.5667(3) 0.7125(2) 0.0375(8) Uani d . 1.00 . .
C C15 0.9878(5) 0.6405(4) 0.7568(3) 0.0476(10) Uani d . 1.00 . .
C C16 1.1218(5) 0.5752(4) 0.7984(3) 0.0513(11) Uani d . 1.00 . .
C C17 1.1876(4) 0.4354(4) 0.7969(3) 0.0484(10) Uani d . 1.00 . .
C C18 1.1170(4) 0.3584(4) 0.7553(2) 0.0358(8) Uani d . 1.00 . .
C C19 1.0058(3) 0.1844(3) 0.6233(2) 0.0276(6) Uani d . 1.00 . .
C C20 1.0628(5) 0.2151(4) 0.5313(3) 0.0552(12) Uani d . 1.00 . .
C C21 1.1635(5) 0.1132(5) 0.4917(3) 0.0686(15) Uani d . 1.00 . .
C C22 1.2062(4) -0.0226(4) 0.5424(2) 0.0423(9) Uani d . 1.00 . .
C C23 1.1486(4) -0.0549(4) 0.6320(2) 0.0410(9) Uani d . 1.00 . .
C C24 1.0484(4) 0.0476(3) 0.6725(2) 0.0358(8) Uani d . 1.00 . .
C C25 0.4088(12) 0.5582(15) 0.5682(6) 0.165(7) Uani d . 1.00 . .
C C26 0.5127(14) 0.6167(11) 0.5268(8) 0.167(5) Uani d . 1.00 . .
C C27 0.6047(12) 0.5579(14) 0.4560(7) 0.171(6) Uani d . 1.00 . .
H H1 0.7090 0.1403 0.6467 0.049 Uiso c R 1.00 . .
H H2 0.5285 0.0358 0.6252 0.061 Uiso c R 1.00 . .
H H3 0.3746 -0.0093 0.7543 0.045 Uiso c R 1.00 . .
H H4 0.3994 0.0537 0.9034 0.041 Uiso c R 1.00 . .
H H5 0.5794 0.1603 0.9237 0.036 Uiso c R 1.00 . .
H H6 0.5267 0.4573 0.7704 0.041 Uiso c R 1.00 . .
H H7 0.4292 0.6746 0.8179 0.056 Uiso c R 1.00 . .
H H8 0.5540 0.7399 0.9307 0.058 Uiso c R 1.00 . .
H H9 0.7753 0.5936 0.9954 0.048 Uiso c R 1.00 . .
H H10 0.8763 0.3765 0.9477 0.035 Uiso c R 1.00 . .
H H11 0.8247 0.6134 0.6823 0.045 Uiso c R 1.00 . .
H H12 0.9430 0.7368 0.7582 0.057 Uiso c R 1.00 . .
H H13 1.1700 0.6262 0.8285 0.061 Uiso c R 1.00 . .
H H14 1.2819 0.3914 0.8245 0.058 Uiso c R 1.00 . .
H H15 1.1616 0.2615 0.7562 0.043 Uiso c R 1.00 . .
H H16 1.0318 0.3079 0.4953 0.066 Uiso c R 1.00 . .
H H17 1.2033 0.1364 0.4296 0.082 Uiso c R 1.00 . .
H H18 1.2752 -0.0933 0.5153 0.051 Uiso c R 1.00 . .
H H19 1.1776 -0.1486 0.6668 0.049 Uiso c R 1.00 . .
H H20 1.0088 0.0235 0.7345 0.043 Uiso c R 1.00 . .
H H21 0.3452 0.6006 0.6148 0.199 Uiso c R 1.00 . .
H H22 0.5231 0.6982 0.5461 0.200 Uiso c R 1.00 . .
H H23 0.6756 0.6003 0.4258 0.205 Uiso c R 1.00 . .

loop_
_atom_site_aniso_label
_atom_site_aniso_U_11
_atom_site_aniso_U_22
_atom_site_aniso_U_33
_atom_site_aniso_U_12
_atom_site_aniso_U_13
_atom_site_aniso_U_23
Zr1 0.0175(2) 0.0156(2) 0.0215(2) -0.00302(15) 0.00179(15) -0.00429(15)
Cl1 0.0292(4) 0.0249(3) 0.0416(4) -0.0116(3) -0.0023(3) -0.0096(3)
Cl2 0.0237(3) 0.0243(3) 0.0309(4) -0.0023(3) 0.0078(3) -0.0082(3)
P1 0.0202(3) 0.0174(3) 0.0200(3) -0.0032(2) 0.0018(2) -0.0041(2)
P2 0.0277(4) 0.0234(4) 0.0211(3) -0.0051(3) 0.0007(3) -0.0013(3)
O1 0.0228(10) 0.0185(9) 0.0204(10) -0.0038(8) -0.0003(8) -0.0020(8)
C1 0.0240(14) 0.0194(14) 0.0268(15) -0.0042(12) 0.0027(12) -0.0045(12)
C2 0.043(2) 0.063(2) 0.0286(17) -0.032(2) 0.0102(15) -0.0183(17)
C3 0.057(2) 0.075(3) 0.042(2) -0.042(2) 0.0090(19) -0.029(2)
C4 0.0338(18) 0.044(2) 0.042(2) -0.0189(17) -0.0023(15) -0.0118(17)
C5 0.0272(16) 0.0403(19) 0.0376(19) -0.0138(15) 0.0068(14) -0.0054(15)
C6 0.0313(17) 0.0321(17) 0.0274(16) -0.0106(14) 0.0035(13) -0.0057(13)
C7 0.0252(15) 0.0184(14) 0.0291(15) -0.0046(12) 0.0053(12) -0.0064(12)
C8 0.0274(16) 0.0271(16) 0.045(2) -0.0015(14) -0.0034(15) -0.0106(15)
C9 0.036(2) 0.033(2) 0.063(2) 0.0057(16) 0.0071(19) -0.0124(19)
C10 0.060(2) 0.0254(18) 0.055(2) -0.0007(18) 0.014(2) -0.0178(17)
C11 0.063(2) 0.0270(17) 0.0353(19) -0.0181(18) 0.0053(17) -0.0107(15)
C12 0.0389(18) 0.0210(15) 0.0262(15) -0.0097(14) 0.0031(13) -0.0026(12)
C13 0.0317(16) 0.0284(16) 0.0237(15) -0.0091(14) 0.0075(13) -0.0025(12)
C14 0.049(2) 0.0249(17) 0.0371(19) -0.0130(16) 0.0107(16) 0.0007(14)
C15 0.072(3) 0.0304(19) 0.047(2) -0.026(2) 0.019(2) -0.0107(17)
C16 0.070(3) 0.053(2) 0.049(2) -0.041(2) 0.012(2) -0.019(2)
C17 0.046(2) 0.060(2) 0.049(2) -0.028(2) -0.0003(19) -0.015(2)
C18 0.0355(18) 0.0371(19) 0.0354(18) -0.0113(16) 0.0031(15) -0.0074(15)
C19 0.0296(16) 0.0298(16) 0.0247(15) -0.0089(13) 0.0026(12) -0.0080(13)
C20 0.077(3) 0.036(2) 0.045(2) -0.008(2) 0.030(2) -0.0062(18)
C21 0.085(3) 0.056(2) 0.046(2) 0.003(2) 0.039(2) -0.009(2)
C22 0.050(2) 0.041(2) 0.0311(18) -0.0035(18) 0.0114(16) -0.0136(16)
C23 0.051(2) 0.0328(18) 0.0328(18) -0.0020(17) 0.0065(17) -0.0076(15)
C24 0.047(2) 0.0298(17) 0.0247(16) -0.0032(15) 0.0104(15) -0.0053(13)
C25 0.142(9) 0.180(11) 0.057(4) 0.105(9) 0.007(4) 0.026(6)
C26 0.168(10) 0.152(9) 0.091(6) 0.074(8) -0.027(6) 0.014(6)
C27 0.146(8) 0.169(10) 0.084(6) 0.082(8) 0.016(5) 0.048(6)

loop_
_atom_type_symbol
_atom_type_description
_atom_type_scat_dispersion_real
_atom_type_scat_dispersion_imag
_atom_type_scat_source
C C 0.003 0.002
;
International Tables for Crystallography
(1992, Vol. C, Tables 4.2.6.8 and 6.1.1.4)
;
H H 0.000 0.000
;
International Tables for Crystallography
(1992, Vol. C, Table 6.1.1.4)
;
Cl Cl 0.148 0.159
;
International Tables for Crystallography
(1992, Vol. C, Tables 4.2.6.8 and 6.1.1.4)
;
O O 0.011 0.006
;
International Tables for Crystallography
(1992, Vol. C, Tables 4.2.6.8 and 6.1.1.4)
;
P P 0.102 0.094
;
International Tables for Crystallography
(1992, Vol. C, Tables 4.2.6.8 and 6.1.1.4)
;
Zr Zr -2.967 0.560
;
International Tables for Crystallography
(1992, Vol. C, Tables 4.2.6.8 and 6.1.1.4)
;

loop_
_geom_angle_atom_site_label_1
_geom_angle_atom_site_label_2
_geom_angle_atom_site_label_3
_geom_angle_site_symmetry_1
_geom_angle_site_symmetry_2
_geom_angle_site_symmetry_3
_geom_angle
_geom_angle_publ_flag
Cl(1) Zr(1) Cl(1) . . 2_757 180 no
Cl(1) Zr(1) Cl(2) . . . 89.73(2) no
Cl(1) Zr(1) Cl(2) . . 2_757 90.27(2) no
Cl(1) Zr(1) O(1) . . . 90.01(7) no
Cl(1) Zr(1) O(1) . . 2_757 89.99(7) no
Cl(1) Zr(1) Cl(2) 2_757 . . 90.27(2) no
Cl(1) Zr(1) Cl(2) 2_757 . 2_757 89.73(2) no
Cl(1) Zr(1) O(1) 2_757 . . 89.99(7) no
Cl(1) Zr(1) O(1) 2_757 . 2_757 90.01(7) no
Cl(2) Zr(1) Cl(2) . . 2_757 180 no
Cl(2) Zr(1) O(1) . . . 89.43(5) no
Cl(2) Zr(1) O(1) . . 2_757 90.57(5) no
Cl(2) Zr(1) O(1) 2_757 . . 90.57(5) no
Cl(2) Zr(1) O(1) 2_757 . 2_757 89.43(5) no
O(1) Zr(1) O(1) . . 2_757 180 no
P(2) P(1) O(1) . . . 115.79(9) no
P(2) P(1) C(1) . . . 108.46(10) no
P(2) P(1) C(7) . . . 101.63(10) no
O(1) P(1) C(1) . . . 111.99(13) no
O(1) P(1) C(7) . . . 109.97(14) no
C(1) P(1) C(7) . . . 108.32(15) no
P(1) P(2) C(13) . . . 95.26(11) no
P(1) P(2) C(19) . . . 105.04(10) no
C(13) P(2) C(19) . . . 103.65(16) no
Zr(1) O(1) P(1) . . . 155.63(13) no
P(1) C(1) C(2) . . . 122.1(2) no
P(1) C(1) C(6) . . . 118.3(2) no
C(2) C(1) C(6) . . . 119.6(3) no
C(1) C(2) C(3) . . . 120.7(3) no
C(2) C(3) C(4) . . . 119.7(4) no
C(3) C(4) C(5) . . . 120.1(4) no
C(4) C(5) C(6) . . . 119.8(3) no
C(1) C(6) C(5) . . . 120.1(3) no
P(1) C(7) C(8) . . . 119.6(2) no
P(1) C(7) C(12) . . . 119.5(2) no
C(8) C(7) C(12) . . . 120.4(3) no
C(7) C(8) C(9) . . . 119.8(3) no
C(8) C(9) C(10) . . . 119.4(3) no
C(9) C(10) C(11) . . . 121.1(3) no
C(10) C(11) C(12) . . . 120.2(4) no
C(7) C(12) C(11) . . . 119.0(3) no
P(2) C(13) C(14) . . . 117.1(2) no
P(2) C(13) C(18) . . . 124.0(2) no
C(14) C(13) C(18) . . . 118.8(3) no
C(13) C(14) C(15) . . . 120.4(3) no
C(14) C(15) C(16) . . . 120.2(3) no
C(15) C(16) C(17) . . . 120.3(5) no
C(16) C(17) C(18) . . . 120.5(4) no
C(13) C(18) C(17) . . . 119.8(3) no
P(2) C(19) C(20) . . . 115.2(2) no
P(2) C(19) C(24) . . . 126.5(2) no
C(20) C(19) C(24) . . . 118.2(3) no
C(19) C(20) C(21) . . . 121.1(3) no
C(20) C(21) C(22) . . . 119.9(4) no
C(21) C(22) C(23) . . . 119.6(3) no
C(22) C(23) C(24) . . . 120.7(3) no
C(19) C(24) C(23) . . . 120.5(3) no
C(26) C(25) C(27) . . 2_666 120.6(10) no
C(25) C(26) C(27) . . . 120.5(13) no
C(25) C(27) C(26) 2_666 . . 118.9(12) no
C(1) C(2) H(1) . . . 119.6 no
C(3) C(2) H(1) . . . 119.6 no
C(2) C(3) H(2) . . . 120.2 no
C(4) C(3) H(2) . . . 120.2 no
C(3) C(4) H(3) . . . 119.9 no
C(5) C(4) H(3) . . . 119.9 no
C(4) C(5) H(4) . . . 120.1 no
C(6) C(5) H(4) . . . 120.1 no
C(1) C(6) H(5) . . . 120.0 no
C(5) C(6) H(5) . . . 120.0 no
C(7) C(8) H(6) . . . 120.1 no
C(9) C(8) H(6) . . . 120.1 no
C(8) C(9) H(7) . . . 120.3 no
C(10) C(9) H(7) . . . 120.3 no
C(9) C(10) H(8) . . . 119.4 no
C(11) C(10) H(8) . . . 119.5 no
C(10) C(11) H(9) . . . 119.9 no
C(12) C(11) H(9) . . . 119.9 no
C(7) C(12) H(10) . . . 120.5 no
C(11) C(12) H(10) . . . 120.5 no
C(13) C(14) H(11) . . . 119.8 no
C(15) C(14) H(11) . . . 119.8 no
C(14) C(15) H(12) . . . 119.9 no
C(16) C(15) H(12) . . . 119.9 no
C(15) C(16) H(13) . . . 119.8 no
C(17) C(16) H(13) . . . 119.8 no
C(16) C(17) H(14) . . . 119.8 no
C(18) C(17) H(14) . . . 119.8 no
C(13) C(18) H(15) . . . 120.1 no
C(17) C(18) H(15) . . . 120.1 no
C(19) C(20) H(16) . . . 119.4 no
C(21) C(20) H(16) . . . 119.4 no
C(20) C(21) H(17) . . . 120.1 no
C(22) C(21) H(17) . . . 120.1 no
C(21) C(22) H(18) . . . 120.2 no
C(23) C(22) H(18) . . . 120.2 no
C(22) C(23) H(19) . . . 119.6 no
C(24) C(23) H(19) . . . 119.6 no
C(19) C(24) H(20) . . . 119.8 no
C(23) C(24) H(20) . . . 119.8 no
C(26) C(25) H(21) . . . 119.7 no
C(27) C(25) H(21) 2_666 . . 119.7 no
C(25) C(26) H(22) . . . 119.7 no
C(27) C(26) H(22) . . . 119.8 no
C(25) C(27) H(23) 2_666 . . 120.6 no
C(26) C(27) H(23) . . . 120.6 no

loop_
_geom_bond_atom_site_label_1
_geom_bond_atom_site_label_2
_geom_bond_site_symmetry_1
_geom_bond_site_symmetry_2
_geom_bond_distance
_geom_bond_publ_flag
Zr1 Cl1 . . 2.4450(9) yes
Zr1 Cl1 . 2_757 2.4450(9) no
Zr1 Cl2 . . 2.4627(7) yes
Zr1 Cl2 . 2_757 2.4627(7) no
Zr1 O1 . . 2.0820(18) yes
Zr1 O1 . 2_757 2.0820(18) no
P1 P2 . . 2.2057(10) no
P1 O1 . . 1.5281(19) no
P1 C1 . . 1.787(3) no
P1 C7) . . 1.788(3) no
P2 C13 . . 1.833(4) no
P2 C19 . . 1.833(3) no
C1 C2 . . 1.382(5) no
C1 C6 . . 1.397(4) no
C2 C3 . . 1.391(7) no
C3 C4 . . 1.392(6) no
C4 C5 . . 1.390(6) no
C5 C6 . . 1.394(6) no
C7 C8 . . 1.393(4) no
C7 C12 . . 1.397(5) no
C8 C9 . . 1.387(5) no
C9 C10 . . 1.382(7) no
C10 C11 . . 1.379(5) no
C11 C12 . . 1.389(5) no
C13 C14 . . 1.400(4) no
C13 C18 . . 1.397(4) no
C14 C15 . . 1.388(7) no
C15 C16 . . 1.366(6) no
C16 C17 . . 1.379(6) no
C17 C18 . . 1.390(7) no
C19 C20 . . 1.392(5) no
C19 C24 . . 1.380(4) no
C20 C21 . . 1.379(6) no
C21 C22 . . 1.377(5) no
C22 C23 . . 1.369(5) no
C23 C24 . . 1.386(5) no
C25 C26 . . 1.358(19) no
C25 C27 . 2_666 1.33(2) no
C26 C27 . . 1.399(16) no
C2 H1 . . 0.950 no
C3 H2 . . 0.950 no
C4 H3 . . 0.950 no
C5 H4 . . 0.950 no
C6 H5 . . 0.950 no
C8 H6 . . 0.950 no
C9 H7 . . 0.950 no
C10 H8 . . 0.950 no
C11 H9 . . 0.950 no
C12 H10 . . 0.950 no
C14 H11 . . 0.950 no
C15 H12 . . 0.950 no
C16 H13 . . 0.950 no
C17 H14 . . 0.950 no
C18 H15 . . 0.950 no
C20 H16 . . 0.950 no
C21 H17 . . 0.950 no
C22 H18 . . 0.950 no
C23 H19 . . 0.950 no
C24 H20 . . 0.950 no
C25 H21 . . 0.950 no
C26 H22 . . 0.950 no
C27 H23 . . 0.950 no

loop_
_geom_contact_atom_site_label_1
_geom_contact_atom_site_label_2
_geom_contact_distance
_geom_contact_site_symmetry_1
_geom_contact_site_symmetry_2
_geom_contact_publ_flag
Cl(1) C(11) 3.525(4) . 2_767 ?
Cl(2) C(4) 3.562(4) . 2_657 ?
Cl(2) C(5) 3.585(4) . 2_657 ?
C(4) Cl(2) 3.562(4) . 2_657 ?
C(5) Cl(2) 3.585(4) . 2_657 ?
C(11) Cl(1) 3.525(4) . 2_767 ?
Cl(1) H(4) 3.032 . 1_655 ?
Cl(1) H(8) 3.494 . 2_767 ?
Cl(1) H(9) 2.887 . 2_767 ?
Cl(1) H(12) 3.318 . 2_767 ?
Cl(2) H(3) 2.911 . 2_657 ?
Cl(2) H(4) 2.961 . 2_657 ?
Cl(2) H(7) 2.927 . 2_667 ?
Cl(2) H(8) 3.258 . 2_667 ?
Cl(2) H(13) 3.045 . 2_767 ?
C(2) H(17) 3.413 . 2_756 ?
C(2) H(18) 3.110 . 2_756 ?
C(3) H(17) 3.277 . 2_756 ?
C(3) H(18) 3.282 . 2_756 ?
C(3) H(23) 3.560 . 2_666 ?
C(4) H(8) 3.362 . 1_545 ?
C(4) H(15) 3.020 . 1_455 ?
C(5) H(8) 3.208 . 1_545 ?
C(5) H(14) 3.164 . 1_455 ?
C(5) H(15) 3.157 . 1_455 ?
C(6) H(4) 3.442 . 2_657 ?
C(6) H(8) 3.398 . 2_667 ?
C(6) H(14) 3.176 . 1_455 ?
C(8) H(14) 3.237 . 1_455 ?
C(8) H(21) 3.481 . . ?
C(9) H(13) 3.339 . 1_455 ?
C(10) H(5) 3.352 . 2_667 ?
C(11) H(13) 3.366 . 2_767 ?
C(11) H(14) 3.275 . 2_767 ?
C(12) H(13) 3.465 . 2_767 ?
C(13) H(16) 3.566 . 2_766 ?
C(14) H(16) 3.027 . 2_766 ?
C(14) H(17) 3.209 . 2_766 ?
C(15) H(16) 3.479 . 2_766 ?
C(15) H(17) 3.335 . 2_766 ?
C(15) H(19) 3.244 . 1_565 ?
C(16) H(7) 3.426 . 1_655 ?
C(16) H(9) 3.110 . 2_767 ?
C(16) H(19) 3.220 . 1_565 ?
C(16) H(21) 3.293 . 1_655 ?
C(17) H(6) 3.327 . 1_655 ?
C(17) H(9) 2.899 . 2_767 ?
C(17) H(21) 3.332 . 1_655 ?
C(17) H(23) 3.371 . 2_766 ?
C(18) H(23) 3.192 . 2_766 ?
C(20) H(11) 3.460 . 2_766 ?
C(21) H(1) 3.425 . 2_756 ?
C(21) H(2) 3.408 . 2_756 ?
C(21) H(11) 3.354 . 2_766 ?
C(22) H(1) 3.091 . 2_756 ?
C(22) H(2) 3.600 . 1_655 ?
C(22) H(2) 3.375 . 2_756 ?
C(22) H(3) 3.494 . 1_655 ?
C(22) H(22) 3.500 . 1_645 ?
C(23) H(3) 3.020 . 1_655 ?
C(23) H(12) 3.490 . 1_545 ?
C(23) H(21) 3.506 . 1_645 ?
C(24) H(3) 3.242 . 1_655 ?
C(24) H(12) 3.568 . 1_545 ?
C(25) H(6) 2.983 . . ?
C(25) H(18) 3.342 . 1_465 ?
C(26) H(1) 3.419 . 2_666 ?
C(26) H(6) 3.481 . . ?
C(26) H(18) 3.138 . 1_465 ?
C(27) H(6) 3.518 . 2_666 ?
H(1) C(21) 3.425 . 2_756 ?
H(1) C(22) 3.091 . 2_756 ?
H(1) C(26) 3.419 . 2_666 ?
H(1) H(17) 3.071 . 2_756 ?
H(1) H(18) 2.397 . 2_756 ?
H(1) H(22) 3.424 . 2_666 ?
H(2) C(21) 3.408 . 2_756 ?
H(2) C(22) 3.600 . 1_455 ?
H(2) C(22) 3.375 . 2_756 ?
H(2) H(17) 2.827 . 2_756 ?
H(2) H(18) 2.762 . 2_756 ?
H(2) H(22) 3.190 . 2_666 ?
H(2) H(23) 3.595 . 2_666 ?
H(3) Cl(2) 2.911 . 2_657 ?
H(3) C(22) 3.494 . 1_455 ?
H(3) C(23) 3.020 . 1_455 ?
H(3) C(24) 3.242 . 1_455 ?
H(3) H(7) 3.057 . 1_545 ?
H(3) H(8) 3.321 . 1_545 ?
H(3) H(15) 2.914 . 1_455 ?
H(3) H(19) 3.088 . 1_455 ?
H(3) H(20) 3.452 . 1_455 ?
H(4) Cl(1) 3.032 . 1_455 ?
H(4) Cl(2) 2.961 . 2_657 ?
H(4) C(6) 3.442 . 2_657 ?
H(4) H(4) 3.226 . 2_657 ?
H(4) H(5) 2.901 . 2_657 ?
H(4) H(8) 3.055 . 1_545 ?
H(4) H(8) 3.535 . 2_667 ?
H(4) H(14) 3.268 . 1_455 ?
H(4) H(15) 3.149 . 1_455 ?
H(5) C(10) 3.352 . 2_667 ?
H(5) H(4) 2.901 . 2_657 ?
H(5) H(8) 2.572 . 2_667 ?
H(5) H(14) 3.293 . 1_455 ?
H(6) C(17) 3.327 . 1_455 ?
H(6) C(25) 2.983 . . ?
H(6) C(26) 3.481 . . ?
H(6) C(27) 3.518 . 2_666 ?
H(6) H(13) 3.492 . 1_455 ?
H(6) H(14) 2.665 . 1_455 ?
H(6) H(21) 2.756 . . ?
H(6) H(22) 3.593 . . ?
H(7) Cl(2) 2.927 . 2_667 ?
H(7) C(16) 3.426 . 1_455 ?
H(7) H(3) 3.057 . 1_565 ?
H(7) H(13) 2.668 . 1_455 ?
H(7) H(14) 3.540 . 1_455 ?
H(7) H(19) 3.174 . 1_465 ?
H(7) H(21) 3.273 . . ?
H(8) Cl(1) 3.494 . 2_767 ?
H(8) Cl(2) 3.258 . 2_667 ?
H(8) C(4) 3.362 . 1_565 ?
H(8) C(5) 3.208 . 1_565 ?
H(8) C(6) 3.398 . 2_667 ?
H(8) H(3) 3.321 . 1_565 ?
H(8) H(4) 3.055 . 1_565 ?
H(8) H(4) 3.535 . 2_667 ?
H(8) H(5) 2.572 . 2_667 ?
H(9) Cl(1) 2.887 . 2_767 ?
H(9) C(16) 3.110 . 2_767 ?
H(9) C(17) 2.899 . 2_767 ?
H(9) H(10) 3.588 . 2_767 ?
H(9) H(13) 2.949 . 2_767 ?
H(9) H(14) 2.582 . 2_767 ?
H(10) H(9) 3.588 . 2_767 ?
H(10) H(13) 3.143 . 2_767 ?
H(11) C(20) 3.460 . 2_766 ?
H(11) C(21) 3.354 . 2_766 ?
H(11) H(16) 2.879 . 2_766 ?
H(11) H(17) 2.667 . 2_766 ?
H(11) H(22) 3.352 . . ?
H(12) Cl(1) 3.318 . 2_767 ?
H(12) C(23) 3.490 . 1_565 ?
H(12) C(24) 3.568 . 1_565 ?
H(12) H(17) 2.930 . 2_766 ?
H(12) H(19) 2.960 . 1_565 ?
H(12) H(20) 3.109 . 1_565 ?
H(13) Cl(2) 3.045 . 2_767 ?
H(13) C(9) 3.339 . 1_655 ?
H(13) C(11) 3.366 . 2_767 ?
H(13) C(12) 3.465 . 2_767 ?
H(13) H(6) 3.492 . 1_655 ?
H(13) H(7) 2.668 . 1_655 ?
H(13) H(9) 2.949 . 2_767 ?
H(13) H(10) 3.143 . 2_767 ?
H(13) H(19) 2.912 . 1_565 ?
H(13) H(21) 3.382 . 1_655 ?
H(14) C(5) 3.164 . 1_655 ?
H(14) C(6) 3.176 . 1_655 ?
H(14) C(8) 3.237 . 1_655 ?
H(14) C(11) 3.275 . 2_767 ?
H(14) H(4) 3.268 . 1_655 ?
H(14) H(5) 3.293 . 1_655 ?
H(14) H(6) 2.665 . 1_655 ?
H(14) H(7) 3.540 . 1_655 ?
H(14) H(9) 2.582 . 2_767 ?
H(14) H(21) 3.424 . 1_655 ?
H(14) H(23) 3.500 . 2_766 ?
H(15) C(4) 3.020 . 1_655 ?
H(15) C(5) 3.157 . 1_655 ?
H(15) H(3) 2.914 . 1_655 ?
H(15) H(4) 3.149 . 1_655 ?
H(15) H(23) 3.233 . 2_766 ?
H(16) C(13) 3.566 . 2_766 ?
H(16) C(14) 3.027 . 2_766 ?
H(16) C(15) 3.479 . 2_766 ?
H(16) H(11) 2.879 . 2_766 ?
H(16) H(23) 3.494 . 2_766 ?
H(17) C(2) 3.413 . 2_756 ?
H(17) C(3) 3.277 . 2_756 ?
H(17) C(14) 3.209 . 2_766 ?
H(17) C(15) 3.335 . 2_766 ?
H(17) H(1) 3.071 . 2_756 ?
H(17) H(2) 2.827 . 2_756 ?
H(17) H(11) 2.667 . 2_766 ?
H(17) H(12) 2.930 . 2_766 ?
H(17) H(22) 3.566 . 2_766 ?
H(18) C(2) 3.110 . 2_756 ?
H(18) C(3) 3.282 . 2_756 ?
H(18) C(25) 3.342 . 1_645 ?
H(18) C(26) 3.138 . 1_645 ?
H(18) H(1) 2.397 . 2_756 ?
H(18) H(2) 2.762 . 2_756 ?
H(18) H(21) 3.046 . 1_645 ?
H(18) H(22) 2.675 . 1_645 ?
H(19) C(15) 3.244 . 1_545 ?
H(19) C(16) 3.220 . 1_545 ?
H(19) H(3) 3.088 . 1_655 ?
H(19) H(7) 3.174 . 1_645 ?
H(19) H(12) 2.960 . 1_545 ?
H(19) H(13) 2.912 . 1_545 ?
H(19) H(21) 2.796 . 1_645 ?
H(20) H(3) 3.452 . 1_655 ?
H(20) H(12) 3.109 . 1_545 ?
H(21) C(8) 3.481 . . ?
H(21) C(16) 3.293 . 1_455 ?
H(21) C(17) 3.332 . 1_455 ?
H(21) C(23) 3.506 . 1_465 ?
H(21) H(6) 2.756 . . ?
H(21) H(7) 3.273 . . ?
H(21) H(13) 3.382 . 1_455 ?
H(21) H(14) 3.424 . 1_455 ?
H(21) H(18) 3.046 . 1_465 ?
H(21) H(19) 2.796 . 1_465 ?
H(22) C(22) 3.500 . 1_465 ?
H(22) H(1) 3.424 . 2_666 ?
H(22) H(2) 3.190 . 2_666 ?
H(22) H(6) 3.593 . . ?
H(22) H(11) 3.352 . . ?
H(22) H(17) 3.566 . 2_766 ?
H(22) H(18) 2.675 . 1_465 ?
H(23) C(3) 3.560 . 2_666 ?
H(23) C(17) 3.371 . 2_766 ?
H(23) C(18) 3.192 . 2_766 ?
H(23) H(2) 3.595 . 2_666 ?
H(23) H(14) 3.500 . 2_766 ?
H(23) H(15) 3.233 . 2_766 ?
H(23) H(16) 3.494 . 2_766 ?

loop_
_geom_torsion_atom_site_label_1
_geom_torsion_atom_site_label_2
_geom_torsion_atom_site_label_3
_geom_torsion_atom_site_label_4
_geom_torsion_site_symmetry_1
_geom_torsion_site_symmetry_2
_geom_torsion_site_symmetry_3
_geom_torsion_site_symmetry_4
_geom_torsion
_geom_torsion_publ_flag
Cl(1) Zr(1) O(1) P(1) . . . . -126.6(3) ?
Cl(1) Zr(1) O(1) P(1) . . 2_757 2_757 -53.4(3) ?
Cl(1) Zr(1) O(1) P(1) 2_757 . . . 53.4(3) ?
Cl(1) Zr(1) O(1) P(1) 2_757 . 2_757 2_757 126.6(3) ?
Cl(2) Zr(1) O(1) P(1) . . . . -36.8(3) ?
Cl(2) Zr(1) O(1) P(1) . . 2_757 2_757 -143.2(3) ?
Cl(2) Zr(1) O(1) P(1) 2_757 . . . 143.2(3) ?
Cl(2) Zr(1) O(1) P(1) 2_757 . 2_757 2_757 36.8(3) ?
P(2) P(1) O(1) Zr(1) . . . . -171.5(3) ?
O(1) P(1) P(2) C(13) . . . . -61.58(14) ?
O(1) P(1) P(2) C(19) . . . . 44.08(17) ?
P(2) P(1) C(1) C(2) . . . . 19.8(2) ?
P(2) P(1) C(1) C(6) . . . . -161.7(2) ?
C(1) P(1) P(2) C(13) . . . . 171.56(13) ?
C(1) P(1) P(2) C(19) . . . . -82.77(16) ?
P(2) P(1) C(7) C(8) . . . . 72.2(2) ?
P(2) P(1) C(7) C(12) . . . . -100.3(2) ?
C(7) P(1) P(2) C(13) . . . . 57.55(15) ?
C(7) P(1) P(2) C(19) . . . . 163.22(17) ?
O(1) P(1) C(1) C(2) . . . . -109.2(2) ?
O(1) P(1) C(1) C(6) . . . . 69.2(2) ?
C(1) P(1) O(1) Zr(1) . . . . -46.5(4) ?
O(1) P(1) C(7) C(8) . . . . -164.6(2) ?
O(1) P(1) C(7) C(12) . . . . 22.9(3) ?
C(7) P(1) O(1) Zr(1) . . . . 74.0(3) ?
C(1) P(1) C(7) C(8) . . . . -41.9(3) ?
C(1) P(1) C(7) C(12) . . . . 145.6(2) ?
C(7) P(1) C(1) C(2) . . . . 129.4(2) ?
C(7) P(1) C(1) C(6) . . . . -52.2(2) ?
P(1) P(2) C(13) C(14) . . . . -98.1(2) ?
P(1) P(2) C(13) C(18) . . . . 76.9(2) ?
P(1) P(2) C(19) C(20) . . . . 177.0(3) ?
P(1) P(2) C(19) C(24) . . . . 1.3(3) ?
C(13) P(2) C(19) C(20) . . . . -83.7(3) ?
C(13) P(2) C(19) C(24) . . . . 100.6(3) ?
C(19) P(2) C(13) C(14) . . . . 155.0(2) ?
C(19) P(2) C(13) C(18) . . . . -30.0(3) ?
P(1) C(1) C(2) C(3) . . . . 179.7(2) ?
P(1) C(1) C(6) C(5) . . . . -179.4(2) ?
C(2) C(1) C(6) C(5) . . . . -1.0(4) ?
C(6) C(1) C(2) C(3) . . . . 1.3(5) ?
C(1) C(2) C(3) C(4) . . . . -1.0(5) ?
C(2) C(3) C(4) C(5) . . . . 0.4(5) ?
C(3) C(4) C(5) C(6) . . . . -0.1(4) ?
C(4) C(5) C(6) C(1) . . . . 0.4(4) ?
P(1) C(7) C(8) C(9) . . . . -171.8(3) ?
P(1) C(7) C(12) C(11) . . . . 172.2(2) ?
C(8) C(7) C(12) C(11) . . . . -0.2(5) ?
C(12) C(7) C(8) C(9) . . . . 0.6(5) ?
C(7) C(8) C(9) C(10) . . . . -0.7(6) ?
C(8) C(9) C(10) C(11) . . . . 0.4(6) ?
C(9) C(10) C(11) C(12) . . . . 0.0(6) ?
C(10) C(11) C(12) C(7) . . . . -0.1(4) ?
P(2) C(13) C(14) C(15) . . . . 173.9(3) ?
P(2) C(13) C(18) C(17) . . . . -175.3(2) ?
C(14) C(13) C(18) C(17) . . . . -0.4(5) ?
C(18) C(13) C(14) C(15) . . . . -1.4(5) ?
C(13) C(14) C(15) C(16) . . . . 1.6(6) ?
C(14) C(15) C(16) C(17) . . . . -0.1(5) ?
C(15) C(16) C(17) C(18) . . . . -1.6(6) ?
C(16) C(17) C(18) C(13) . . . . 1.9(6) ?
P(2) C(19) C(20) C(21) . . . . -178.6(4) ?
P(2) C(19) C(24) C(23) . . . . 177.4(3) ?
C(20) C(19) C(24) C(23) . . . . 1.9(6) ?
C(24) C(19) C(20) C(21) . . . . -2.5(7) ?
C(19) C(20) C(21) C(22) . . . . 1.8(8) ?
C(20) C(21) C(22) C(23) . . . . -0.3(7) ?
C(21) C(22) C(23) C(24) . . . . -0.4(7) ?
C(22) C(23) C(24) C(19) . . . . -0.5(6) ?
C(26) C(25) C(27) C(26) . . 2_666 2_666 -1.8(15) ?
C(27) C(25) C(26) C(27) 2_666 . . . 1.8(16) ?
C(25) C(26) C(27) C(25) . . . 2_666 -1.8(15) ?
